data_7204476
loop_
_publ_author_name
'Gunnlaugsson, Thorfinnur'
'Gunaratne, H. Q. Nimal'
'Nieuwenhuyzen, Mark'
'Leonard, Joseph P.'

_publ_section_title
;
 Synthesis of functionalised macrocyclic compounds as Na+ and K+
 receptors: a mild and high yielding nitration in water of mono and bis
 2-methoxyaniline functionalised crown ethers
;
_journal_issue 17
_journal_name_full 'Journal of the Chemical Society, Perkin Transactions 1'
_journal_page_first 1954
_journal_paper_doi 10.1039/b205299g
_journal_year 2002
_chemical_formula_sum 'C17 H26 N2 O7'
_chemical_formula_weight 370.40
_chemical_name_systematic
; 
? 
;
_space_group_IT_number 2
_symmetry_cell_setting triclinic
_symmetry_space_group_name_Hall '-P 1'
_symmetry_space_group_name_H-M 'P -1'
_atom_sites_solution_hydrogens geom
_atom_sites_solution_primary direct
_atom_sites_solution_secondary difmap
_audit_creation_method SHELXL-97
_cell_angle_alpha 83.932(6)
_cell_angle_beta 71.217(6)
_cell_angle_gamma 76.937(6)
_cell_formula_units_Z 2
_cell_length_a 8.696(3)
_cell_length_b 8.943(4)
_cell_length_c 12.098(5)
_cell_measurement_temperature 153(2)
_cell_volume 867.1(6)
_computing_cell_refinement 'Bruker SMART'
_computing_data_collection 'Bruker SMART'
_computing_data_reduction 'Bruker SHELXTL'
_computing_molecular_graphics 'Bruker SHELXTL'
_computing_publication_material 'Bruker SHELXTL'
_computing_structure_refinement 'SHELXL-97 (Sheldrick, 1997)'
_computing_structure_solution 'SHELXS-97 (Sheldrick, 1990)'
_diffrn_ambient_temperature 153(2)
_diffrn_measured_fraction_theta_full 0.859
_diffrn_measured_fraction_theta_max 0.859
_diffrn_measurement_device_type 'CCD area detector'
_diffrn_measurement_method 'phi and omega scans'
_diffrn_radiation_monochromator graphite
_diffrn_radiation_source 'fine-focus sealed tube'
_diffrn_radiation_type MoK\a
_diffrn_radiation_wavelength 0.71073
_diffrn_reflns_av_R_equivalents 0.0565
_diffrn_reflns_av_sigmaI/netI 0.1665
_diffrn_reflns_limit_h_max 11
_diffrn_reflns_limit_h_min -11
_diffrn_reflns_limit_k_max 11
_diffrn_reflns_limit_k_min -11
_diffrn_reflns_limit_l_max 15
_diffrn_reflns_limit_l_min -15
_diffrn_reflns_number 6975
_diffrn_reflns_theta_full 28.67
_diffrn_reflns_theta_max 28.67
_diffrn_reflns_theta_min 1.78
_exptl_absorpt_coefficient_mu 0.110
_exptl_absorpt_correction_T_max 1.000
_exptl_absorpt_correction_T_min 0.747
_exptl_absorpt_correction_type empirical
_exptl_absorpt_process_details SADABS
_exptl_crystal_colour yellow
_exptl_crystal_density_diffrn 1.419
_exptl_crystal_density_meas ?
_exptl_crystal_density_method 'not measured'
_exptl_crystal_description plate
_exptl_crystal_F_000 396
_exptl_crystal_size_max 0.52
_exptl_crystal_size_mid 0.30
_exptl_crystal_size_min 0.12
_refine_diff_density_max 0.317
_refine_diff_density_min -0.332
_refine_diff_density_rms 0.076
_refine_ls_extinction_method none
_refine_ls_goodness_of_fit_ref 0.814
_refine_ls_hydrogen_treatment mixed
_refine_ls_matrix_type full
_refine_ls_number_parameters 339
_refine_ls_number_reflns 3838
_refine_ls_number_restraints 0
_refine_ls_restrained_S_all 0.814
_refine_ls_R_factor_all 0.1572
_refine_ls_R_factor_gt 0.0640
_refine_ls_shift/su_max 0.008
_refine_ls_shift/su_mean 0.001
_refine_ls_structure_factor_coef Fsqd
_refine_ls_weighting_details 'calc w=1/[\s^2^(Fo^2^)+(0.0898P)^2^+0.0000P] where P=(Fo^2^+2Fc^2^)/3'
_refine_ls_weighting_scheme calc
_refine_ls_wR_factor_gt 0.1458
_refine_ls_wR_factor_ref 0.1939
_reflns_number_gt 1474
_reflns_number_total 3838
_reflns_threshold_expression >2sigma(I)
_cod_data_source_file b205299g.txt
_cod_data_source_block 13
_cod_depositor_comments
;
The following automatic conversions were performed:
'_symmetry_cell_setting' value 'Triclinic' changed to 'triclinic'
according to '/home/saulius/struct/CIF-dictionaries/cif_core.dic'
dictionary named 'cif_core.dic' version 2.4.1 from
2010-06-29.

'_exptl_absorpt_correction_type' value 'Empirical' changed to
'empirical' according to
'/home/saulius/struct/CIF-dictionaries/cif_core.dic' dictionary named
'cif_core.dic' version 2.4.1 from 2010-06-29.

Automatic conversion script
Id: cif_fix_enum 1527 2010-12-29 10:47:43Z saulius 

The following automatic conversions were performed:

'_exptl_crystal_density_meas' value 'not_measured' was changed to '?'
- the value is perceived as not measured.

Automatic conversion script
Id: cif_fix_values 3008 2015-01-20 13:52:24Z robertas 
;
_cod_original_sg_symbol_H-M P-1
_cod_database_code 7204476

loop_
_symmetry_equiv_pos_as_xyz
'x, y, z'
'-x, -y, -z'

loop_
_atom_site_label
_atom_site_type_symbol
_atom_site_fract_x
_atom_site_fract_y
_atom_site_fract_z
_atom_site_U_iso_or_equiv
_atom_site_adp_type
_atom_site_occupancy
_atom_site_symmetry_multiplicity
_atom_site_calc_flag
_atom_site_refinement_flags
_atom_site_disorder_assembly
_atom_site_disorder_group
C1 C -0.3049(5) 0.4305(5) 0.3536(4) 0.0279(10) Uani 1 1 d . . .
H1A H -0.420(5) 0.387(4) 0.382(3) 0.046(12) Uiso 1 1 d . . .
H1B H -0.332(4) 0.523(4) 0.333(3) 0.023(11) Uiso 1 1 d . . .
C2 C -0.2644(5) 0.4320(5) 0.4653(4) 0.0296(10) Uani 1 1 d . . .
H2A H -0.316(4) 0.531(4) 0.504(3) 0.030(11) Uiso 1 1 d . . .
H2B H -0.143(5) 0.424(4) 0.451(3) 0.030(11) Uiso 1 1 d . . .
O3 O -0.3251(3) 0.3121(3) 0.5423(2) 0.0289(7) Uani 1 1 d . . .
C4 C -0.2901(6) 0.3067(5) 0.6493(4) 0.0283(10) Uani 1 1 d . . .
H4A H -0.322(5) 0.408(5) 0.671(4) 0.048(14) Uiso 1 1 d . . .
H4B H -0.161(6) 0.276(5) 0.625(4) 0.053(14) Uiso 1 1 d . . .
C5 C -0.3820(6) 0.2002(5) 0.7331(4) 0.0308(10) Uani 1 1 d . . .
H5A H -0.505(5) 0.225(4) 0.728(3) 0.038(12) Uiso 1 1 d . . .
H5B H -0.372(5) 0.202(4) 0.800(3) 0.025(11) Uiso 1 1 d . . .
O6 O -0.3128(3) 0.0477(3) 0.6962(2) 0.0307(7) Uani 1 1 d . . .
C7 C -0.4012(6) -0.0603(5) 0.7672(4) 0.0311(11) Uani 1 1 d . . .
H7A H -0.402(5) -0.059(5) 0.837(3) 0.039(13) Uiso 1 1 d . . .
H7B H -0.527(5) -0.020(4) 0.758(3) 0.024(10) Uiso 1 1 d . . .
C8 C -0.3272(6) -0.2159(5) 0.7171(4) 0.0311(11) Uani 1 1 d . . .
H8A H -0.195(5) -0.241(4) 0.699(3) 0.036(11) Uiso 1 1 d . . .
H8B H -0.383(6) -0.284(5) 0.751(4) 0.062(16) Uiso 1 1 d . . .
O9 O -0.3493(3) -0.2219(3) 0.6064(2) 0.0306(7) Uani 1 1 d . . .
C10 C -0.2145(5) -0.1872(5) 0.5116(4) 0.0300(10) Uani 1 1 d . . .
H10A H -0.164(4) -0.118(4) 0.536(3) 0.012(9) Uiso 1 1 d . . .
H10B H -0.150(5) -0.280(5) 0.484(4) 0.049(14) Uiso 1 1 d . . .
C11 C -0.2806(5) -0.1129(5) 0.4160(4) 0.0323(11) Uani 1 1 d . . .
H11A H -0.345(5) -0.175(5) 0.403(4) 0.050(14) Uiso 1 1 d . . .
H11B H -0.363(5) -0.009(5) 0.444(3) 0.049(13) Uiso 1 1 d . . .
O12 O -0.1484(3) -0.0860(3) 0.3153(2) 0.0334(7) Uani 1 1 d . . .
C13 C -0.1058(6) 0.0594(5) 0.3166(4) 0.0281(10) Uani 1 1 d . . .
H13A H -0.129(5) 0.086(4) 0.413(4) 0.044(12) Uiso 1 1 d . . .
H13B H 0.001(4) 0.051(4) 0.282(3) 0.016(10) Uiso 1 1 d . . .
C14 C -0.2112(6) 0.1812(5) 0.2614(4) 0.0280(11) Uani 1 1 d . . .
H14A H -0.342(5) 0.178(5) 0.325(4) 0.055(13) Uiso 1 1 d . . .
H14B H -0.197(5) 0.161(5) 0.206(3) 0.029(15) Uiso 1 1 d . . .
N15 N -0.1810(4) 0.3351(3) 0.2638(3) 0.0243(8) Uani 1 1 d . . .
C16 C -0.0472(5) 0.3936(4) 0.1924(3) 0.0237(9) Uani 1 1 d . . .
C17 C -0.0263(5) 0.5386(4) 0.2147(3) 0.0236(9) Uani 1 1 d . . .
H17 H -0.116(5) 0.597(4) 0.303(3) 0.043(12) Uiso 1 1 d . . .
C18 C 0.0993(5) 0.6075(5) 0.1414(3) 0.0268(10) Uani 1 1 d . . .
H18 H 0.107(5) 0.708(5) 0.172(3) 0.045(12) Uiso 1 1 d . . .
C19 C 0.2096(4) 0.5311(4) 0.0468(3) 0.0239(9) Uani 1 1 d . . .
C20 C 0.1989(5) 0.3869(4) 0.0226(3) 0.0236(9) Uani 1 1 d . . .
H20 H 0.271(5) 0.334(5) -0.044(4) 0.049(13) Uiso 1 1 d . . .
C21 C 0.0732(5) 0.3183(4) 0.0925(3) 0.0236(9) Uani 1 1 d . . .
O22 O 0.0573(3) 0.1766(3) 0.0709(2) 0.0316(7) Uani 1 1 d . . .
C23 C 0.1819(6) 0.0971(5) -0.0251(4) 0.0342(11) Uani 1 1 d . . .
H23A H 0.157(5) -0.008(5) -0.019(3) 0.036(11) Uiso 1 1 d . . .
H23B H 0.294(5) 0.082(4) -0.012(3) 0.037(12) Uiso 1 1 d . . .
H23C H 0.192(5) 0.149(5) -0.113(4) 0.061(14) Uiso 1 1 d . . .
N24 N 0.3397(4) 0.6017(4) -0.0325(3) 0.0275(8) Uani 1 1 d . . .
O25 O 0.3477(3) 0.7324(3) -0.0129(2) 0.0358(8) Uani 1 1 d . . .
O26 O 0.4390(3) 0.5280(3) -0.1166(2) 0.0345(7) Uani 1 1 d . . .

loop_
_atom_site_aniso_label
_atom_site_aniso_U_11
_atom_site_aniso_U_22
_atom_site_aniso_U_33
_atom_site_aniso_U_23
_atom_site_aniso_U_13
_atom_site_aniso_U_12
C1 0.024(2) 0.025(2) 0.030(2) -0.001(2) -0.004(2) -0.001(2)
C2 0.028(2) 0.028(2) 0.027(2) -0.008(2) 0.002(2) -0.007(2)
O3 0.0402(17) 0.0271(16) 0.0205(14) -0.0028(12) -0.0063(13) -0.0125(13)
C4 0.031(3) 0.032(3) 0.024(2) -0.004(2) -0.008(2) -0.009(2)
C5 0.031(3) 0.032(3) 0.029(3) -0.009(2) -0.008(2) -0.005(2)
O6 0.0269(16) 0.0276(16) 0.0334(16) -0.0040(13) -0.0019(13) -0.0065(13)
C7 0.032(3) 0.036(3) 0.025(2) 0.001(2) -0.005(2) -0.013(2)
C8 0.033(3) 0.031(3) 0.029(2) 0.002(2) -0.007(2) -0.011(2)
O9 0.0272(16) 0.0381(17) 0.0252(15) -0.0040(13) 0.0001(13) -0.0148(13)
C10 0.025(2) 0.028(3) 0.032(2) -0.005(2) 0.000(2) -0.008(2)
C11 0.030(3) 0.029(3) 0.035(3) 0.003(2) -0.004(2) -0.013(2)
O12 0.0391(17) 0.0235(15) 0.0300(16) -0.0031(12) 0.0007(14) -0.0068(13)
C13 0.028(3) 0.024(2) 0.029(2) 0.0012(19) -0.003(2) -0.0085(19)
C14 0.029(3) 0.028(3) 0.027(3) -0.004(2) -0.007(2) -0.0067(19)
N15 0.0219(18) 0.0229(18) 0.0215(17) -0.0057(14) 0.0023(15) -0.0022(14)
C16 0.022(2) 0.023(2) 0.025(2) -0.0028(17) -0.0064(18) -0.0016(17)
C17 0.021(2) 0.023(2) 0.024(2) -0.0052(17) -0.0046(18) -0.0011(17)
C18 0.029(2) 0.028(2) 0.027(2) -0.0046(19) -0.0128(19) -0.0047(19)
C19 0.019(2) 0.025(2) 0.025(2) 0.0041(18) -0.0061(18) -0.0039(17)
C20 0.021(2) 0.026(2) 0.020(2) -0.0043(18) -0.0017(18) -0.0006(18)
C21 0.024(2) 0.023(2) 0.023(2) -0.0043(17) -0.0079(18) -0.0007(17)
O22 0.0360(17) 0.0252(15) 0.0268(15) -0.0111(12) 0.0041(13) -0.0083(13)
C23 0.036(3) 0.027(3) 0.029(2) -0.014(2) 0.005(2) -0.003(2)
N24 0.0246(19) 0.0266(19) 0.032(2) 0.0016(16) -0.0105(17) -0.0049(15)
O25 0.0378(18) 0.0306(17) 0.0397(18) -0.0004(14) -0.0085(15) -0.0135(14)
O26 0.0292(16) 0.0377(18) 0.0297(17) -0.0052(14) 0.0014(14) -0.0064(14)

loop_
_atom_type_symbol
_atom_type_description
_atom_type_scat_dispersion_real
_atom_type_scat_dispersion_imag
_atom_type_scat_source
C C 0.0033 0.0016 'International Tables Vol C Tables 4.2.6.8 and 6.1.1.4'
H H 0.0000 0.0000 'International Tables Vol C Tables 4.2.6.8 and 6.1.1.4'
N N 0.0061 0.0033 'International Tables Vol C Tables 4.2.6.8 and 6.1.1.4'
O O 0.0106 0.0060 'International Tables Vol C Tables 4.2.6.8 and 6.1.1.4'

loop_
_geom_angle_atom_site_label_1
_geom_angle_atom_site_label_2
_geom_angle_atom_site_label_3
_geom_angle
_geom_angle_site_symmetry_1
_geom_angle_site_symmetry_3
_geom_angle_publ_flag
N15 C1 C2 115.7(4) . . ?
O3 C2 C1 108.9(3) . . ?
C4 O3 C2 111.8(3) . . ?
O3 C4 C5 109.2(4) . . ?
O6 C5 C4 109.3(4) . . ?
C7 O6 C5 112.8(3) . . ?
O6 C7 C8 109.1(4) . . ?
O9 C8 C7 111.4(4) . . ?
C10 O9 C8 113.3(3) . . ?
O9 C10 C11 108.1(3) . . ?
O12 C11 C10 110.3(4) . . ?
C11 O12 C13 112.2(3) . . ?
O12 C13 C14 109.4(4) . . ?
N15 C14 C13 113.1(4) . . ?
C16 N15 C1 118.7(3) . . ?
C16 N15 C14 126.7(3) . . ?
C1 N15 C14 114.6(3) . . ?
N15 C16 C17 119.7(3) . . ?
N15 C16 C21 124.1(3) . . ?
C17 C16 C21 116.2(3) . . ?
C18 C17 C16 122.1(4) . . ?
C19 C18 C17 119.1(4) . . ?
C18 C19 C20 121.5(4) . . ?
C18 C19 N24 120.2(4) . . ?
C20 C19 N24 118.3(3) . . ?
C21 C20 C19 120.4(3) . . ?
O22 C21 C20 122.2(3) . . ?
O22 C21 C16 117.1(3) . . ?
C20 C21 C16 120.7(3) . . ?
C21 O22 C23 117.5(3) . . ?
O25 N24 O26 122.9(3) . . ?
O25 N24 C19 118.7(3) . . ?
O26 N24 C19 118.4(3) . . ?

loop_
_geom_bond_atom_site_label_1
_geom_bond_atom_site_label_2
_geom_bond_distance
_geom_bond_site_symmetry_2
_geom_bond_publ_flag
C1 N15 1.447(5) . ?
C1 C2 1.505(6) . ?
C2 O3 1.422(5) . ?
O3 C4 1.416(5) . ?
C4 C5 1.481(6) . ?
C5 O6 1.417(5) . ?
O6 C7 1.413(5) . ?
C7 C8 1.497(6) . ?
C8 O9 1.422(5) . ?
O9 C10 1.417(5) . ?
C10 C11 1.483(6) . ?
C11 O12 1.423(5) . ?
O12 C13 1.433(4) . ?
C13 C14 1.503(6) . ?
C14 N15 1.463(5) . ?
N15 C16 1.380(4) . ?
C16 C17 1.415(5) . ?
C16 C21 1.432(5) . ?
C17 C18 1.386(5) . ?
C18 C19 1.364(5) . ?
C19 C20 1.381(5) . ?
C19 N24 1.448(5) . ?
C20 C21 1.373(5) . ?
C21 O22 1.366(4) . ?
O22 C23 1.430(4) . ?
N24 O25 1.238(4) . ?
N24 O26 1.239(4) . ?

loop_
_cod_related_entry_id
_cod_related_entry_database
_cod_related_entry_code
1 ChemSpider 9318284
